data_4107858
loop_
_publ_author_name
'Shaobin Miao'
'Scott M. Brombosz'
'Paul V. R. Schleyer'
'Judy I. Wu'
'Stephen Barlow'
'Seth R. Marder'
'Kenneth I. Hardcastle'
'Uwe H. F. Bunz'

_publ_section_title
;
 AreN,N-Dihydrodiazatetracene Derivatives Antiaromatic?
;
_journal_name_full 'Journal of the American Chemical Society'
_journal_page_first 7339
_journal_page_last 7344
_journal_paper_doi 10.1021/ja077614p
_journal_volume 130
_journal_year 2008
_chemical_formula_moiety 'C38 H50 N2 Si2'
_chemical_formula_sum 'C38 H50 N2 Si2'
_chemical_formula_weight 590.98
_chemical_name_systematic
;

 ?

;
_space_group_IT_number 2
_symmetry_cell_setting triclinic
_symmetry_space_group_name_Hall '-P 1'
_symmetry_space_group_name_H-M 'P -1'
_atom_sites_solution_hydrogens geom
_atom_sites_solution_primary direct
_atom_sites_solution_secondary difmap
_audit_creation_method SHELXL-97
_cell_angle_alpha 112.065(7)
_cell_angle_beta 95.624(7)
_cell_angle_gamma 90.530(8)
_cell_formula_units_Z 2
_cell_length_a 7.3968(7)
_cell_length_b 13.8925(17)
_cell_length_c 18.4277(18)
_cell_measurement_reflns_used 2601
_cell_measurement_temperature 173(2)
_cell_measurement_theta_max 25.33
_cell_measurement_theta_min 2.32
_cell_volume 1744.3(3)
_computing_cell_refinement 'Bruker SMART'
_computing_data_collection 'Bruker SMART'
_computing_data_reduction 'Bruker SAINT'
_computing_molecular_graphics 'Bruker SHELXTL'
_computing_publication_material 'Bruker SHELXTL'
_computing_structure_refinement 'SHELXL-97 (Sheldrick, 1997)'
_computing_structure_solution 'SHELXS-97 (Sheldrick, 1990)'
_diffrn_ambient_temperature 173(2)
_diffrn_measured_fraction_theta_full 0.999
_diffrn_measured_fraction_theta_max 0.999
_diffrn_measurement_device_type 'CCD area detector'
_diffrn_measurement_method 'phi and omega scans'
_diffrn_radiation_monochromator graphite
_diffrn_radiation_source 'fine-focus sealed tube'
_diffrn_radiation_type MoK\a
_diffrn_radiation_wavelength 0.71073
_diffrn_reflns_av_R_equivalents 0.0925
_diffrn_reflns_av_sigmaI/netI 0.1085
_diffrn_reflns_limit_h_max 8
_diffrn_reflns_limit_h_min -8
_diffrn_reflns_limit_k_max 15
_diffrn_reflns_limit_k_min -15
_diffrn_reflns_limit_l_max 20
_diffrn_reflns_limit_l_min -20
_diffrn_reflns_number 16443
_diffrn_reflns_theta_full 23.82
_diffrn_reflns_theta_max 23.82
_diffrn_reflns_theta_min 1.58
_exptl_absorpt_coefficient_mu 0.129
_exptl_absorpt_correction_T_max 0.9923
_exptl_absorpt_correction_T_min 0.9382
_exptl_absorpt_correction_type multi-scan
_exptl_absorpt_process_details SADABS
_exptl_crystal_colour red
_exptl_crystal_density_diffrn 1.125
_exptl_crystal_description plate
_exptl_crystal_F_000 640
_exptl_crystal_size_max 0.50
_exptl_crystal_size_mid 0.25
_exptl_crystal_size_min 0.06
_refine_diff_density_max 0.505
_refine_diff_density_min -0.375
_refine_diff_density_rms 0.095
_refine_ls_extinction_method none
_refine_ls_goodness_of_fit_ref 1.073
_refine_ls_hydrogen_treatment constr
_refine_ls_matrix_type full
_refine_ls_number_parameters 495
_refine_ls_number_reflns 5353
_refine_ls_number_restraints 0
_refine_ls_restrained_S_all 1.073
_refine_ls_R_factor_all 0.2158
_refine_ls_R_factor_gt 0.1484
_refine_ls_shift/su_max 0.068
_refine_ls_shift/su_mean 0.003
_refine_ls_structure_factor_coef Fsqd
_refine_ls_weighting_details 'calc w=1/[\s^2^(Fo^2^)+(0.1334P)^2^+14.6300P] where P=(Fo^2^+2Fc^2^)/3'
_refine_ls_weighting_scheme calc
_refine_ls_wR_factor_gt 0.3756
_refine_ls_wR_factor_ref 0.4149
_reflns_number_gt 2998
_reflns_number_total 5353
_reflns_threshold_expression >2sigma(I)
_cod_data_source_file ja077614p-file001.cif
_cod_data_source_block 5a
_cod_database_code 4107858

loop_
_symmetry_equiv_pos_as_xyz
'x, y, z'
'-x, -y, -z'

loop_
_atom_site_label
_atom_site_type_symbol
_atom_site_fract_x
_atom_site_fract_y
_atom_site_fract_z
_atom_site_U_iso_or_equiv
_atom_site_adp_type
_atom_site_occupancy
_atom_site_symmetry_multiplicity
_atom_site_calc_flag
_atom_site_refinement_flags
_atom_site_disorder_assembly
_atom_site_disorder_group
C1 C 0.6929(12) 0.0103(8) 0.4572(6) 0.058(3) Uani 1 1 d . . .
C2 C 0.6459(15) -0.0960(8) 0.4226(6) 0.064(3) Uani 1 1 d . . .
H2 H 0.5781 -0.1206 0.3720 0.077 Uiso 1 1 calc R . .
C3 C 0.6863(17) -0.1642(10) 0.4531(8) 0.092(4) Uani 1 1 d . . .
H3 H 0.6507 -0.2357 0.4262 0.111 Uiso 1 1 calc R . .
C4 C 0.7945(16) -0.1232(10) 0.5349(7) 0.082(3) Uani 1 1 d . . .
H4 H 0.8282 -0.1690 0.5608 0.099 Uiso 1 1 calc R . .
C5 C 0.8397(15) -0.0234(9) 0.5683(7) 0.076(3) Uani 1 1 d . . .
H5 H 0.9087 0.0005 0.6186 0.091 Uiso 1 1 calc R . .
C6 C 0.7953(13) 0.0488(8) 0.5364(5) 0.057(3) Uani 1 1 d . . .
C7 C 0.7969(11) 0.2144(7) 0.5368(4) 0.041(2) Uani 1 1 d . . .
C8 C 0.8438(11) 0.3228(7) 0.5745(5) 0.048(2) Uani 1 1 d . . .
C9 C 0.7975(11) 0.3933(7) 0.5388(4) 0.043(2) Uani 1 1 d . . .
C10 C 0.8435(13) 0.4979(8) 0.5740(5) 0.060(3) Uani 1 1 d . . .
H10 H 0.9085 0.5233 0.6251 0.072 Uiso 1 1 calc R . .
C11 C 0.8011(14) 0.5666(8) 0.5397(5) 0.066(3) Uani 1 1 d . . .
H11 H 0.8348 0.6384 0.5663 0.079 Uiso 1 1 calc R . .
C12 C 0.7028(14) 0.5279(8) 0.4609(6) 0.067(3) Uani 1 1 d . . .
H12 H 0.6733 0.5741 0.4349 0.081 Uiso 1 1 calc R . .
C13 C 0.6542(12) 0.4259(7) 0.4255(5) 0.052(2) Uani 1 1 d . . .
H13 H 0.5870 0.4019 0.3748 0.063 Uiso 1 1 calc R . .
C14 C 0.6977(12) 0.3545(7) 0.4595(5) 0.048(2) Uani 1 1 d . . .
C15 C 0.6471(10) 0.2475(6) 0.4237(4) 0.041(2) Uani 1 1 d . . .
C16 C 0.6945(11) 0.1779(7) 0.4601(4) 0.043(2) Uani 1 1 d . . .
C17 C 0.5408(11) 0.2063(7) 0.3490(4) 0.046(2) Uani 1 1 d . . .
C18 C 0.4438(13) 0.1746(7) 0.2850(5) 0.053(2) Uani 1 1 d . A .
C28 C 0.9571(13) 0.3551(8) 0.6504(5) 0.056(3) Uani 1 1 d . . .
C29 C 1.0443(12) 0.3836(8) 0.7129(4) 0.056(3) Uani 1 1 d . B .
C19A C 0.379(2) 0.1765(12) 0.1227(7) 0.075(4) Uani 0.75 1 d P A 1
H19A H 0.3792 0.2535 0.1516 0.090 Uiso 0.75 1 calc PR A 1
C20A C 0.562(4) 0.151(3) 0.1076(17) 0.174(14) Uani 0.75 1 d P A 1
H20A H 0.5723 0.0756 0.0865 0.261 Uiso 0.75 1 d PR A 1
H20B H 0.6467 0.1826 0.1555 0.261 Uiso 0.75 1 d PR A 1
H20C H 0.5919 0.1789 0.0683 0.261 Uiso 0.75 1 d PR A 1
C21A C 0.251(2) 0.1491(13) 0.0477(8) 0.095(6) Uani 0.75 1 d P A 1
H21A H 0.3003 0.1807 0.0138 0.142 Uiso 0.75 1 d PR A 1
H21B H 0.1313 0.1758 0.0606 0.142 Uiso 0.75 1 d PR A 1
H21C H 0.2392 0.0734 0.0200 0.142 Uiso 0.75 1 d PR A 1
C22A C 0.331(2) -0.0274(11) 0.1548(7) 0.066(4) Uani 0.75 1 d P A 1
H22A H 0.4516 -0.0373 0.1335 0.079 Uiso 0.75 1 calc PR A 1
C23A C 0.349(4) -0.065(2) 0.2184(17) 0.157(14) Uani 0.75 1 d P A 1
H23A H 0.2488 -0.0493 0.2514 0.236 Uiso 0.75 1 d PR A 1
H23B H 0.4631 -0.0328 0.2510 0.236 Uiso 0.75 1 d PR A 1
H23C H 0.3594 -0.1403 0.1943 0.236 Uiso 0.75 1 d PR A 1
C24A C 0.198(3) -0.0946(15) 0.0881(11) 0.090(6) Uani 0.75 1 d P A 1
H24A H 0.2500 -0.1625 0.0636 0.134 Uiso 0.75 1 d PR A 1
H24B H 0.1755 -0.0628 0.0489 0.134 Uiso 0.75 1 d PR A 1
H24C H 0.0835 -0.1037 0.1077 0.134 Uiso 0.75 1 d PR A 1
C25A C 0.0559(18) 0.1509(11) 0.2102(7) 0.053(4) Uani 0.70 1 d P A 1
H25A H -0.0200 0.1221 0.1581 0.064 Uiso 0.70 1 calc PR A 1
C26A C -0.023(2) 0.1022(13) 0.2635(8) 0.073(5) Uani 0.70 1 d P A 1
H26A H 0.0403 0.1347 0.3168 0.110 Uiso 0.70 1 d PR A 1
H26B H -0.0058 0.0273 0.2433 0.110 Uiso 0.70 1 d PR A 1
H26C H -0.1533 0.1144 0.2651 0.110 Uiso 0.70 1 d PR A 1
C27A C 0.033(3) 0.248(2) 0.2391(13) 0.139(13) Uani 0.70 1 d P A 1
H27A H 0.0302 0.2712 0.1950 0.209 Uiso 0.70 1 d PR A 1
H27B H 0.1352 0.2843 0.2785 0.209 Uiso 0.70 1 d PR A 1
H27C H -0.0809 0.2633 0.2629 0.209 Uiso 0.70 1 d PR A 1
C30A C 1.027(2) 0.4604(16) 0.8911(8) 0.056(5) Uani 0.50 1 d P B 1
H30A H 1.1035 0.4777 0.9427 0.067 Uiso 0.50 1 calc PR B 1
C31A C 0.954(8) 0.564(4) 0.886(3) 0.26(3) Uani 0.50 1 d P B 1
H31A H 0.9470 0.5598 0.8318 0.386 Uiso 0.50 1 d PR B 1
H31B H 1.0228 0.6272 0.9213 0.386 Uiso 0.50 1 d PR B 1
H31C H 0.8304 0.5641 0.9016 0.386 Uiso 0.50 1 d PR B 1
C32A C 0.864(3) 0.3776(15) 0.8845(10) 0.059(5) Uani 0.50 1 d P B 1
H32A H 0.7758 0.4116 0.9215 0.088 Uiso 0.50 1 d PR B 1
H32B H 0.9142 0.3198 0.8968 0.088 Uiso 0.50 1 d PR B 1
H32C H 0.8026 0.3509 0.8306 0.088 Uiso 0.50 1 d PR B 1
C33A C 1.338(2) 0.5151(16) 0.8142(9) 0.052(5) Uani 0.50 1 d P B 1
H33A H 1.2610 0.5710 0.8083 0.062 Uiso 0.50 1 calc PR B 1
C34A C 1.462(3) 0.4956(17) 0.7550(13) 0.061(6) Uiso 0.50 1 d P B 1
H34A H 1.5245 0.5627 0.7652 0.092 Uiso 0.50 1 d PR B 1
H34B H 1.3995 0.4684 0.7014 0.092 Uiso 0.50 1 d PR B 1
H34C H 1.5511 0.4464 0.7606 0.092 Uiso 0.50 1 d PR B 1
C35A C 1.4449(15) 0.5665(8) 0.9008(6) 0.069(6) Uani 0.50 1 d P B 1
H35A H 1.5135 0.5135 0.9130 0.104 Uiso 0.50 1 d PR B 1
H35B H 1.3586 0.5953 0.9397 0.104 Uiso 0.50 1 d PR B 1
H35C H 1.5291 0.6222 0.9023 0.104 Uiso 0.50 1 d PR B 1
C36A C 1.2883(15) 0.2828(8) 0.8073(6) 0.051(5) Uani 0.50 1 d PR B 1
H36A H 1.4123 0.2724 0.7892 0.061 Uiso 0.50 1 calc PR B 1
C37A C 1.1630(15) 0.1930(8) 0.7665(6) 0.047(6) Uani 0.50 1 d PR B 1
H37A H 1.2219 0.1298 0.7657 0.071 Uiso 0.50 1 d PR B 1
H37B H 1.1288 0.1877 0.7123 0.071 Uiso 0.50 1 d PR B 1
H37C H 1.0538 0.2011 0.7940 0.071 Uiso 0.50 1 d PR B 1
C38A C 1.289(5) 0.306(3) 0.901(2) 0.123(15) Uani 0.50 1 d P B 1
H38A H 1.1658 0.2986 0.9141 0.185 Uiso 0.50 1 d PR B 1
H38B H 1.3368 0.3777 0.9293 0.185 Uiso 0.50 1 d PR B 1
H38C H 1.3678 0.2588 0.9162 0.185 Uiso 0.50 1 d PR B 1
C19B C 0.469(6) 0.069(3) 0.113(2) 0.062(10) Uiso 0.25 1 d P A 2
H19B H 0.3951 0.0324 0.0607 0.075 Uiso 0.25 1 calc PR A 2
C20B C 0.571(5) 0.162(2) 0.1066(19) 0.015(7) Uiso 0.25 1 d P A 2
H20D H 0.6322 0.2041 0.1588 0.022 Uiso 0.25 1 d PR A 2
H20E H 0.4881 0.2054 0.0885 0.022 Uiso 0.25 1 d PR A 2
H20F H 0.6616 0.1358 0.0694 0.022 Uiso 0.25 1 d PR A 2
C21B C 0.630(4) -0.005(2) 0.1193(17) 0.036(7) Uiso 0.25 1 d P A 2
H21D H 0.7201 -0.0056 0.0833 0.054 Uiso 0.25 1 d PR A 2
H21E H 0.5794 -0.0757 0.1056 0.054 Uiso 0.25 1 d PR A 2
H21F H 0.6893 0.0215 0.1735 0.054 Uiso 0.25 1 d PR A 2
C22B C 0.232(6) -0.009(3) 0.193(2) 0.051(9) Uiso 0.25 1 d P A 2
H22B H 0.1257 0.0082 0.2240 0.061 Uiso 0.25 1 calc PR A 2
C23B C 0.348(5) -0.073(3) 0.229(2) 0.017(7) Uiso 0.25 1 d P A 2
H23D H 0.2479 -0.0576 0.2618 0.025 Uiso 0.25 1 d PR A 2
H23E H 0.4622 -0.0411 0.2615 0.025 Uiso 0.25 1 d PR A 2
H23F H 0.3584 -0.1486 0.2047 0.025 Uiso 0.25 1 d PR A 2
C24B C 0.146(7) -0.095(4) 0.106(3) 0.048(13) Uiso 0.25 1 d P A 2
H24D H 0.2008 -0.1625 0.0944 0.072 Uiso 0.25 1 d PR A 2
H24E H 0.1658 -0.0688 0.0651 0.072 Uiso 0.25 1 d PR A 2
H24F H 0.0147 -0.1036 0.1081 0.072 Uiso 0.25 1 d PR A 2
C25B C 0.141(6) 0.195(3) 0.180(2) 0.083(11) Uiso 0.30 1 d P A 2
H25B H 0.2252 0.2486 0.1752 0.100 Uiso 0.30 1 calc PR A 2
C26B C 0.048(6) 0.161(3) 0.103(2) 0.091(13) Uani 0.30 1 d P A 2
H26D H 0.1367 0.1418 0.0642 0.137 Uiso 0.30 1 d PR A 2
H26E H -0.0221 0.2183 0.0975 0.137 Uiso 0.30 1 d PR A 2
H26F H -0.0348 0.1013 0.0933 0.137 Uiso 0.30 1 d PR A 2
C27B C 0.018(7) 0.278(3) 0.249(2) 0.076(15) Uani 0.30 1 d P A 2
H27D H -0.0903 0.2965 0.2236 0.115 Uiso 0.30 1 d PR A 2
H27E H 0.0944 0.3409 0.2804 0.115 Uiso 0.30 1 d PR A 2
H27F H -0.0178 0.2441 0.2841 0.115 Uiso 0.30 1 d PR A 2
C30B C 1.111(5) 0.5513(19) 0.8804(16) 0.101(10) Uani 0.50 1 d P B 2
H30B H 1.1266 0.5991 0.8520 0.121 Uiso 0.50 1 calc PR B 2
C31B C 0.941(3) 0.5584(18) 0.8945(13) 0.040(5) Uani 0.50 1 d P B 2
H31D H 0.9249 0.6261 0.9358 0.060 Uiso 0.50 1 d PR B 2
H31E H 0.9084 0.5028 0.9122 0.060 Uiso 0.50 1 d PR B 2
H31F H 0.8620 0.5511 0.8466 0.060 Uiso 0.50 1 d PR B 2
C32B C 1.241(5) 0.598(3) 0.9554(16) 0.147(14) Uani 0.50 1 d P B 2
H32D H 1.1909 0.6626 0.9898 0.221 Uiso 0.50 1 d PR B 2
H32E H 1.3603 0.6142 0.9429 0.221 Uiso 0.50 1 d PR B 2
H32F H 1.2528 0.5495 0.9824 0.221 Uiso 0.50 1 d PR B 2
C33B C 1.430(4) 0.4375(16) 0.7922(11) 0.088(8) Uani 0.50 1 d P B 2
H33B H 1.5023 0.4544 0.8445 0.105 Uiso 0.50 1 calc PR B 2
C34B C 1.492(12) 0.536(4) 0.758(2) 0.51(6) Uani 0.50 1 d P B 2
H34D H 1.4620 0.6030 0.7975 0.764 Uiso 0.50 1 d PR B 2
H34E H 1.3938 0.5122 0.7148 0.764 Uiso 0.50 1 d PR B 2
H34F H 1.6059 0.5450 0.7382 0.764 Uiso 0.50 1 d PR B 2
C35B C 1.508(3) 0.3403(12) 0.7358(9) 0.094(8) Uani 0.50 1 d P B 2
H35D H 1.4133 0.3072 0.6919 0.141 Uiso 0.50 1 d PR B 2
H35E H 1.5370 0.2930 0.7631 0.141 Uiso 0.50 1 d PR B 2
H35F H 1.6173 0.3562 0.7156 0.141 Uiso 0.50 1 d PR B 2
C36B C 1.191(3) 0.3203(12) 0.8366(9) 0.131(14) Uani 0.50 1 d PR B 2
H36B H 1.0853 0.3325 0.8681 0.157 Uiso 0.50 1 calc PR B 2
C37B C 1.145(3) 0.1964(12) 0.7721(9) 0.27(4) Uani 0.50 1 d PR B 2
H37D H 1.2336 0.1510 0.7842 0.398 Uiso 0.50 1 d PR B 2
H37E H 1.1529 0.1929 0.7184 0.398 Uiso 0.50 1 d PR B 2
H37F H 1.0223 0.1737 0.7764 0.398 Uiso 0.50 1 d PR B 2
C38B C 1.358(4) 0.307(3) 0.8996(19) 0.065(8) Uani 0.50 1 d P B 2
H38D H 1.3194 0.3233 0.9521 0.098 Uiso 0.50 1 d PR B 2
H38E H 1.4654 0.3511 0.9036 0.098 Uiso 0.50 1 d PR B 2
H38F H 1.3875 0.2338 0.8773 0.098 Uiso 0.50 1 d PR B 2
N1 N 0.6449(10) 0.0762(6) 0.4223(4) 0.052(2) Uani 1 1 d . . .
N2 N 0.8418(10) 0.1492(7) 0.5730(4) 0.058(2) Uani 1 1 d . . .
Si1 Si 0.3033(4) 0.1122(2) 0.19128(13) 0.0538(8) Uani 1 1 d . . .
Si2 Si 1.1843(4) 0.4155(2) 0.80751(13) 0.0590(8) Uani 1 1 d . . .

loop_
_atom_site_aniso_label
_atom_site_aniso_U_11
_atom_site_aniso_U_22
_atom_site_aniso_U_33
_atom_site_aniso_U_23
_atom_site_aniso_U_13
_atom_site_aniso_U_12
C1 0.046(5) 0.064(6) 0.065(6) 0.019(5) 0.026(5) 0.003(5)
C2 0.082(7) 0.058(6) 0.051(6) 0.015(5) 0.023(5) 0.013(5)
C3 0.102(9) 0.082(8) 0.110(9) 0.044(7) 0.059(8) 0.019(7)
C4 0.086(8) 0.093(8) 0.083(8) 0.044(7) 0.032(6) 0.025(7)
C5 0.082(8) 0.084(8) 0.082(7) 0.051(6) 0.029(6) 0.022(6)
C6 0.058(6) 0.068(7) 0.045(5) 0.017(5) 0.023(4) 0.004(5)
C7 0.039(5) 0.061(5) 0.020(4) 0.011(4) 0.003(3) 0.003(4)
C8 0.041(5) 0.068(6) 0.032(4) 0.014(4) 0.011(4) 0.009(4)
C9 0.042(5) 0.057(5) 0.015(4) 0.000(4) -0.006(3) -0.010(4)
C10 0.068(7) 0.070(6) 0.041(5) 0.025(5) -0.014(4) 0.003(5)
C11 0.065(7) 0.065(7) 0.043(5) -0.005(5) -0.003(5) -0.017(5)
C12 0.077(7) 0.073(7) 0.051(6) 0.024(5) -0.003(5) 0.006(6)
C13 0.050(6) 0.065(6) 0.029(4) 0.006(4) -0.005(4) -0.001(5)
C14 0.052(5) 0.061(6) 0.027(4) 0.014(4) 0.004(4) -0.004(4)
C15 0.035(4) 0.056(5) 0.017(4) -0.002(4) 0.000(3) -0.016(4)
C16 0.047(5) 0.053(5) 0.027(4) 0.013(4) 0.005(4) 0.008(4)
C17 0.046(5) 0.067(6) 0.019(4) 0.010(4) -0.003(3) -0.006(4)
C18 0.061(6) 0.059(6) 0.038(5) 0.018(4) -0.006(4) -0.009(5)
C28 0.059(6) 0.076(6) 0.029(4) 0.014(4) 0.004(4) -0.003(5)
C29 0.052(6) 0.086(7) 0.012(4) 0.002(4) -0.011(4) 0.005(5)
C19A 0.094(11) 0.081(10) 0.037(7) 0.015(7) -0.026(7) -0.001(8)
C20A 0.099(17) 0.30(4) 0.15(2) 0.11(2) 0.058(14) -0.02(2)
C21A 0.131(15) 0.110(12) 0.040(7) 0.033(8) -0.023(8) -0.009(11)
C22A 0.065(9) 0.082(10) 0.042(7) 0.022(7) -0.017(7) 0.000(7)
C23A 0.19(3) 0.093(16) 0.18(3) 0.058(16) -0.04(2) -0.049(16)
C24A 0.104(16) 0.088(12) 0.070(11) 0.023(9) 0.009(11) -0.021(11)
C25A 0.051(8) 0.072(9) 0.028(6) 0.012(6) -0.011(6) -0.001(7)
C26A 0.056(9) 0.119(13) 0.053(8) 0.038(8) 0.016(7) 0.015(9)
C27A 0.071(14) 0.16(2) 0.080(14) -0.077(14) -0.004(11) 0.028(14)
C30A 0.043(10) 0.095(15) 0.010(7) 0.003(8) -0.015(7) 0.014(10)
C31A 0.46(6) 0.24(4) 0.10(3) 0.08(3) 0.11(4) 0.29(4)
C32A 0.060(12) 0.076(13) 0.034(9) 0.013(9) 0.003(8) -0.009(10)
C33A 0.050(11) 0.067(13) 0.023(8) 0.005(8) -0.015(7) -0.017(9)
C35A 0.090(16) 0.072(13) 0.053(11) 0.039(10) -0.022(10) 0.001(11)
C36A 0.033(10) 0.081(15) 0.027(9) 0.006(9) -0.001(7) 0.013(9)
C37A 0.043(11) 0.032(10) 0.070(14) 0.027(9) -0.008(9) -0.017(8)
C38A 0.18(4) 0.10(2) 0.10(2) 0.074(16) -0.09(2) -0.06(2)
C26B 0.12(4) 0.07(2) 0.07(2) 0.01(2) 0.01(2) -0.03(2)
C27B 0.09(3) 0.09(2) 0.08(3) 0.07(2) -0.03(2) 0.00(2)
C30B 0.17(3) 0.046(14) 0.082(18) 0.012(12) 0.028(19) 0.032(16)
C31B 0.044(11) 0.038(12) 0.032(10) 0.008(9) 0.005(9) 0.002(11)
C32B 0.19(4) 0.14(3) 0.060(17) -0.017(18) 0.01(2) -0.01(3)
C33B 0.15(2) 0.053(13) 0.035(10) 0.002(10) -0.051(12) 0.000(14)
C34B 1.12(16) 0.21(4) 0.16(3) 0.15(3) -0.38(5) -0.31(6)
C35B 0.097(19) 0.106(19) 0.069(15) 0.019(14) 0.016(13) 0.021(15)
C36B 0.25(4) 0.027(12) 0.075(18) -0.010(12) -0.05(2) -0.018(18)
C37B 0.49(10) 0.23(6) 0.025(18) 0.01(3) -0.03(3) 0.07(6)
C38B 0.066(16) 0.088(18) 0.067(15) 0.058(13) 0.003(13) 0.009(13)
N1 0.050(5) 0.071(5) 0.028(4) 0.008(4) 0.013(3) -0.001(4)
N2 0.049(5) 0.084(6) 0.046(4) 0.028(4) 0.016(4) 0.008(4)
Si1 0.0603(17) 0.0698(18) 0.0190(11) 0.0067(11) -0.0102(10) -0.0116(13)
Si2 0.075(2) 0.0763(19) 0.0176(11) 0.0126(11) -0.0088(11) 0.0094(15)

loop_
_atom_type_symbol
_atom_type_description
_atom_type_scat_dispersion_real
_atom_type_scat_dispersion_imag
_atom_type_scat_source
C C 0.0033 0.0016 'International Tables Vol C Tables 4.2.6.8 and 6.1.1.4'
H H 0.0000 0.0000 'International Tables Vol C Tables 4.2.6.8 and 6.1.1.4'
N N 0.0061 0.0033 'International Tables Vol C Tables 4.2.6.8 and 6.1.1.4'
Si Si 0.0817 0.0704 'International Tables Vol C Tables 4.2.6.8 and 6.1.1.4'

loop_
_geom_angle_atom_site_label_1
_geom_angle_atom_site_label_2
_geom_angle_atom_site_label_3
_geom_angle
N1 C1 C2 122.6(9)
N1 C1 C6 120.3(9)
C2 C1 C6 117.1(10)
C3 C2 C1 125.9(11)
C2 C3 C4 116.4(11)
C5 C4 C3 118.5(12)
C4 C5 C6 125.2(12)
N2 C6 C5 123.0(10)
N2 C6 C1 120.1(9)
C5 C6 C1 117.0(10)
N2 C7 C8 120.8(7)
N2 C7 C16 121.2(8)
C8 C7 C16 118.0(8)
C9 C8 C7 122.3(7)
C9 C8 C28 121.6(8)
C7 C8 C28 115.8(8)
C10 C9 C8 123.0(7)
C10 C9 C14 118.0(8)
C8 C9 C14 119.0(8)
C11 C10 C9 123.5(8)
C10 C11 C12 118.5(9)
C13 C12 C11 119.2(10)
C12 C13 C14 123.0(8)
C13 C14 C15 123.9(8)
C13 C14 C9 117.9(8)
C15 C14 C9 118.2(8)
C16 C15 C14 122.1(7)
C16 C15 C17 117.1(7)
C14 C15 C17 120.8(8)
N1 C16 C15 119.3(7)
N1 C16 C7 120.3(8)
C15 C16 C7 120.3(8)
C18 C17 C15 177.0(10)
C17 C18 Si1 173.0(8)
C29 C28 C8 177.7(10)
C28 C29 Si2 174.9(9)
C20A C19A C21A 112.5(17)
C20A C19A Si1 109.1(16)
C21A C19A Si1 112.8(11)
C23A C22A C24A 111.6(17)
C23A C22A Si1 111.4(14)
C24A C22A Si1 117.3(12)
C27A C25A C26A 107.9(17)
C27A C25A Si1 115.4(15)
C26A C25A Si1 112.2(9)
C31A C30A C32A 112(3)
C31A C30A Si2 103(2)
C32A C30A Si2 115.5(11)
C34A C33A C35A 110.9(15)
C34A C33A Si2 118.9(14)
C35A C33A Si2 111.3(11)
C37A C36A C38A 105.7(14)
C37A C36A Si2 112.5(3)
C38A C36A Si2 98.2(15)
C20B C19B C21B 103(3)
C20B C19B Si1 112(2)
C21B C19B Si1 120(3)
C23B C22B C24B 103(3)
C23B C22B Si1 125(3)
C24B C22B Si1 115(3)
C26B C25B C27B 113(3)
C26B C25B Si1 114(3)
C27B C25B Si1 129(3)
C31B C30B C32B 112(3)
C31B C30B Si2 117(2)
C32B C30B Si2 113(2)
C35B C33B C34B 104(3)
C35B C33B Si2 112.9(15)
C34B C33B Si2 121(3)
Si2 C36B C38B 123.9(17)
Si2 C36B C37B 121.0(5)
C38B C36B C37B 102.6(13)
C1 N1 C16 118.8(8)
C6 N2 C7 119.2(8)
C25B Si1 C22B 119(2)
C25B Si1 C18 109.9(14)
C22B Si1 C18 104.0(13)
C25B Si1 C22A 137.1(15)
C22B Si1 C22A 33.3(13)
C18 Si1 C22A 109.4(5)
C25B Si1 C19B 115.8(19)
C22B Si1 C19B 101.1(18)
C18 Si1 C19B 105.8(13)
C22A Si1 C19B 68.0(13)
C25B Si1 C19A 70.5(16)
C22B Si1 C19A 142.4(14)
C18 Si1 C19A 106.1(5)
C22A Si1 C19A 113.5(7)
C19B Si1 C19A 49.0(13)
C25B Si1 C25A 37.1(15)
C22B Si1 C25A 85.3(14)
C18 Si1 C25A 106.6(5)
C22A Si1 C25A 113.8(7)
C19B Si1 C25A 144.3(13)
C19A Si1 C25A 106.9(6)
C36B Si2 C33A 134.8(10)
C36B Si2 C29 112.6(7)
C33A Si2 C29 105.5(6)
C36B Si2 C33B 104.0(10)
C33A Si2 C33B 39.2(8)
C29 Si2 C33B 108.0(6)
C36B Si2 C30A 78.5(9)
C33A Si2 C30A 111.7(9)
C29 Si2 C30A 108.6(5)
C33B Si2 C30A 138.8(8)
C36B Si2 C30B 118.3(11)
C33A Si2 C30B 69.3(12)
C29 Si2 C30B 107.6(9)
C33B Si2 C30B 105.7(12)
C30A Si2 C30B 44.6(11)
C36B Si2 C36A 28.7(8)
C33A Si2 C36A 117.0(8)
C29 Si2 C36A 106.8(4)
C33B Si2 C36A 79.6(8)
C30A Si2 C36A 106.9(7)
C30B Si2 C36A 141.3(9)

loop_
_geom_bond_atom_site_label_1
_geom_bond_atom_site_label_2
_geom_bond_distance
C1 N1 1.335(12)
C1 C2 1.396(13)
C1 C6 1.477(13)
C2 C3 1.294(15)
C3 C4 1.532(17)
C4 C5 1.312(15)
C5 C6 1.368(14)
C6 N2 1.326(12)
C7 N2 1.338(11)
C7 C8 1.424(12)
C7 C16 1.441(10)
C8 C9 1.399(13)
C8 C28 1.467(11)
C9 C10 1.373(12)
C9 C14 1.469(10)
C10 C11 1.353(14)
C11 C12 1.457(13)
C12 C13 1.346(13)
C13 C14 1.384(13)
C14 C15 1.412(12)
C15 C16 1.397(12)
C15 C17 1.424(10)
C16 N1 1.348(11)
C17 C18 1.240(11)
C18 Si1 1.823(8)
C28 C29 1.186(11)
C29 Si2 1.835(8)
C19A C20A 1.43(3)
C19A C21A 1.515(17)
C19A Si1 1.921(15)
C22A C23A 1.45(3)
C22A C24A 1.49(2)
C22A Si1 1.819(14)
C25A C27A 1.27(3)
C25A C26A 1.54(2)
C25A Si1 1.940(14)
C30A C31A 1.57(5)
C30A C32A 1.63(3)
C30A Si2 1.936(17)
C33A C34A 1.44(3)
C33A C35A 1.601(17)
C33A Si2 1.746(19)
C36A C37A 1.4546
C36A C38A 1.63(4)
C36A Si2 2.003(11)
C19B C20B 1.53(6)
C19B C21B 1.61(5)
C19B Si1 1.92(4)
C22B C23B 1.53(6)
C22B C24B 1.65(6)
C22B Si1 1.76(4)
C25B C26B 1.42(5)
C25B C27B 1.71(6)
C25B Si1 1.72(4)
C30B C31B 1.31(4)
C30B C32B 1.52(4)
C30B Si2 1.98(2)
C33B C35B 1.52(3)
C33B C34B 1.78(5)
C33B Si2 1.90(3)
C36B Si2 1.602(18)
C36B C38B 1.67(4)
C36B C37B 1.6918

loop_
_geom_torsion_atom_site_label_1
_geom_torsion_atom_site_label_2
_geom_torsion_atom_site_label_3
_geom_torsion_atom_site_label_4
_geom_torsion
N1 C1 C2 C3 -179.4(10)
C6 C1 C2 C3 -1.1(15)
C1 C2 C3 C4 0.4(16)
C2 C3 C4 C5 -0.3(16)
C3 C4 C5 C6 1.1(17)
C4 C5 C6 N2 179.0(10)
C4 C5 C6 C1 -1.8(16)
N1 C1 C6 N2 -0.7(13)
C2 C1 C6 N2 -179.1(8)
N1 C1 C6 C5 -179.9(9)
C2 C1 C6 C5 1.7(13)
N2 C7 C8 C9 -179.3(8)
C16 C7 C8 C9 -1.4(12)
N2 C7 C8 C28 5.6(11)
C16 C7 C8 C28 -176.5(7)
C7 C8 C9 C10 -179.3(8)
C28 C8 C9 C10 -4.4(13)
C7 C8 C9 C14 -0.3(12)
C28 C8 C9 C14 174.5(8)
C8 C9 C10 C11 179.3(9)
C14 C9 C10 C11 0.3(14)
C9 C10 C11 C12 -0.5(16)
C10 C11 C12 C13 1.2(15)
C11 C12 C13 C14 -1.8(15)
C12 C13 C14 C15 179.5(9)
C12 C13 C14 C9 1.6(14)
C10 C9 C14 C13 -0.8(12)
C8 C9 C14 C13 -179.8(8)
C10 C9 C14 C15 -178.8(8)
C8 C9 C14 C15 2.2(12)
C13 C14 C15 C16 179.7(8)
C9 C14 C15 C16 -2.3(12)
C13 C14 C15 C17 -1.7(13)
C9 C14 C15 C17 176.2(7)
C14 C15 C16 N1 -178.9(8)
C17 C15 C16 N1 2.5(11)
C14 C15 C16 C7 0.6(12)
C17 C15 C16 C7 -178.0(7)
N2 C7 C16 N1 -1.3(12)
C8 C7 C16 N1 -179.3(7)
N2 C7 C16 C15 179.2(8)
C8 C7 C16 C15 1.3(11)
C16 C15 C17 C18 140(18)
C14 C15 C17 C18 -38(18)
C15 C17 C18 Si1 -145(15)
C9 C8 C28 C29 60(29)
C7 C8 C28 C29 -125(28)
C8 C28 C29 Si2 141(23)
C2 C1 N1 C16 179.5(8)
C6 C1 N1 C16 1.2(12)
C15 C16 N1 C1 179.2(8)
C7 C16 N1 C1 -0.2(12)
C5 C6 N2 C7 178.3(9)
C1 C6 N2 C7 -0.9(12)
C8 C7 N2 C6 179.7(8)
C16 C7 N2 C6 1.8(12)
C26B C25B Si1 C22B -72(4)
C27B C25B Si1 C22B 81(4)
C26B C25B Si1 C18 169(3)
C27B C25B Si1 C18 -39(4)
C26B C25B Si1 C22A -36(5)
C27B C25B Si1 C22A 117(3)
C26B C25B Si1 C19B 49(4)
C27B C25B Si1 C19B -159(4)
C26B C25B Si1 C19A 68(3)
C27B C25B Si1 C19A -140(4)
C26B C25B Si1 C25A -100(4)
C27B C25B Si1 C25A 53(3)
C23B C22B Si1 C25B -158(3)
C24B C22B Si1 C25B 72(4)
C23B C22B Si1 C18 -36(3)
C24B C22B Si1 C18 -165(3)
C23B C22B Si1 C22A 68(3)
C24B C22B Si1 C22A -61(3)
C23B C22B Si1 C19B 74(3)
C24B C22B Si1 C19B -56(3)
C23B C22B Si1 C19A 107(3)
C24B C22B Si1 C19A -23(4)
C23B C22B Si1 C25A -142(3)
C24B C22B Si1 C25A 89(3)
C17 C18 Si1 C25B 147(7)
C17 C18 Si1 C22B 19(7)
C17 C18 Si1 C22A -15(7)
C17 C18 Si1 C19B -87(7)
C17 C18 Si1 C19A -138(7)
C17 C18 Si1 C25A 108(7)
C23A C22A Si1 C25B -119(3)
C24A C22A Si1 C25B 12(3)
C23A C22A Si1 C22B -49(3)
C24A C22A Si1 C22B 81(3)
C23A C22A Si1 C18 36.8(18)
C24A C22A Si1 C18 167.2(12)
C23A C22A Si1 C19B 137(2)
C24A C22A Si1 C19B -93.1(18)
C23A C22A Si1 C19A 155.2(16)
C24A C22A Si1 C19A -74.5(14)
C23A C22A Si1 C25A -82.3(17)
C24A C22A Si1 C25A 48.0(14)
C20B C19B Si1 C25B 57(3)
C21B C19B Si1 C25B 178(3)
C20B C19B Si1 C22B -173(3)
C21B C19B Si1 C22B -52(3)
C20B C19B Si1 C18 -65(3)
C21B C19B Si1 C18 56(3)
C20B C19B Si1 C22A -170(3)
C21B C19B Si1 C22A -49(2)
C20B C19B Si1 C19A 33.0(19)
C21B C19B Si1 C19A 154(4)
C20B C19B Si1 C25A 90(3)
C21B C19B Si1 C25A -149.6(19)
C20A C19A Si1 C25B 172(2)
C21A C19A Si1 C25B -62.5(18)
C20A C19A Si1 C22B -76(3)
C21A C19A Si1 C22B 50(3)
C20A C19A Si1 C18 65.8(16)
C21A C19A Si1 C18 -168.4(11)
C20A C19A Si1 C22A -54.4(16)
C21A C19A Si1 C22A 71.4(13)
C20A C19A Si1 C19B -31(2)
C21A C19A Si1 C19B 94(2)
C20A C19A Si1 C25A 179.4(15)
C21A C19A Si1 C25A -54.9(12)
C27A C25A Si1 C25B -45(3)
C26A C25A Si1 C25B -169(3)
C27A C25A Si1 C22B 159(2)
C26A C25A Si1 C22B 35.2(15)
C27A C25A Si1 C18 56.2(17)
C26A C25A Si1 C18 -67.9(10)
C27A C25A Si1 C22A 176.9(16)
C26A C25A Si1 C22A 52.8(11)
C27A C25A Si1 C19B -98(3)
C26A C25A Si1 C19B 138(2)
C27A C25A Si1 C19A -57.0(17)
C26A C25A Si1 C19A 178.9(9)
C38B C36B Si2 C33A 12(2)
C37B C36B Si2 C33A -123.4(9)
C38B C36B Si2 C29 156.9(15)
C37B C36B Si2 C29 21.7(8)
C38B C36B Si2 C33B 40.3(18)
C37B C36B Si2 C33B -94.9(7)
C38B C36B Si2 C30A -97.5(17)
C37B C36B Si2 C30A 127.3(7)
C38B C36B Si2 C30B -76(2)
C37B C36B Si2 C30B 148.4(11)
C38B C36B Si2 C36A 73(2)
C37B C36B Si2 C36A -62.1(11)
C34A C33A Si2 C36B 86.5(19)
C35A C33A Si2 C36B -44.1(18)
C34A C33A Si2 C29 -60.4(19)
C35A C33A Si2 C29 169.0(10)
C34A C33A Si2 C33B 39.2(16)
C35A C33A Si2 C33B -91.4(17)
C34A C33A Si2 C30A -178.2(16)
C35A C33A Si2 C30A 51.2(14)
C34A C33A Si2 C30B -164(2)
C35A C33A Si2 C30B 65.7(14)
C34A C33A Si2 C36A 58.2(19)
C35A C33A Si2 C36A -72.4(13)
C28 C29 Si2 C36B -28(10)
C28 C29 Si2 C33A 127(10)
C28 C29 Si2 C33B 86(10)
C28 C29 Si2 C30A -113(10)
C28 C29 Si2 C30B -160(10)
C28 C29 Si2 C36A 2(10)
C35B C33B Si2 C36B 55.7(13)
C34B C33B Si2 C36B 179.4(19)
C35B C33B Si2 C33A -157(2)
C34B C33B Si2 C33A -33.1(18)
C35B C33B Si2 C29 -64.1(15)
C34B C33B Si2 C29 60(2)
C35B C33B Si2 C30A 144.2(13)
C34B C33B Si2 C30A -92(2)
C35B C33B Si2 C30B -179.0(15)
C34B C33B Si2 C30B -55(2)
C35B C33B Si2 C36A 40.4(13)
C34B C33B Si2 C36A 164(2)
C31A C30A Si2 C36B -175(2)
C32A C30A Si2 C36B -52.8(14)
C31A C30A Si2 C33A 51(2)
C32A C30A Si2 C33A 173.3(13)
C31A C30A Si2 C29 -65(2)
C32A C30A Si2 C29 57.4(14)
C31A C30A Si2 C33B 87(3)
C32A C30A Si2 C33B -151.0(14)
C31A C30A Si2 C30B 32(3)
C32A C30A Si2 C30B 154(2)
C31A C30A Si2 C36A -180(2)
C32A C30A Si2 C36A -57.5(13)
C31B C30B Si2 C36B -70(3)
C32B C30B Si2 C36B 63(3)
C31B C30B Si2 C33A 159(3)
C32B C30B Si2 C33A -68(2)
C31B C30B Si2 C29 59(2)
C32B C30B Si2 C29 -168(2)
C31B C30B Si2 C33B 174(2)
C32B C30B Si2 C33B -53(3)
C31B C30B Si2 C30A -40.2(19)
C32B C30B Si2 C30A 93(3)
C31B C30B Si2 C36A -93(3)
C32B C30B Si2 C36A 40(3)
C37A C36A Si2 C36B 71.2(14)
C38A C36A Si2 C36B -39.7(19)
C37A C36A Si2 C33A -153.2(6)
C38A C36A Si2 C33A 96.0(16)
C37A C36A Si2 C29 -35.3(4)
C38A C36A Si2 C29 -146.2(15)
C37A C36A Si2 C33B -141.1(6)
C38A C36A Si2 C33B 108.0(16)
C37A C36A Si2 C30A 80.8(5)
C38A C36A Si2 C30A -30.0(16)
C37A C36A Si2 C30B 116.7(17)
C38A C36A Si2 C30B 6(2)
